data_1518409
loop_
_publ_author_name
'Chen, Ming'
'Li, Lingzhi'
'Nie, Han'
'Tong, Jiaqi'
'Yan, Lulin'
'Xu, Bin'
'Sun, Jing Zhi'
'Tian, Wenjing'
'Zhao, Zujin'
'Qin, Anjun'
'Tang, Ben Zhong'

_publ_section_title
;
 Tetraphenylpyrazine-based AIEgens: facile preparation and tunable light
 emission
;
_journal_issue 3
_journal_name_full 'Chem. Sci.'
_journal_page_first 1932
_journal_paper_doi 10.1039/C4SC03365E
_journal_volume 6
_journal_year 2015
_chemical_absolute_configuration unk
_chemical_formula_moiety 'C28 H20 N2'
_chemical_formula_sum 'C28 H20 N2'
_chemical_formula_weight 384.46
_chemical_name_systematic TPP
_space_group_IT_number 19
_symmetry_cell_setting orthorhombic
_symmetry_space_group_name_Hall 'P 2ac 2ab'
_symmetry_space_group_name_H-M 'P 21 21 21'
_atom_sites_solution_hydrogens geom
_atom_sites_solution_primary direct
_atom_sites_solution_secondary difmap
_audit_creation_method SHELXL-97
_audit_update_record
;
2014-10-30 deposited with the CCDC.
2014-12-11 downloaded from the CCDC.
;
_cell_angle_alpha 90.00
_cell_angle_beta 90.00
_cell_angle_gamma 90.00
_cell_formula_units_Z 4
_cell_length_a 5.9763(5)
_cell_length_b 11.5786(8)
_cell_length_c 29.273(3)
_cell_measurement_reflns_used 3616
_cell_measurement_temperature 293(2)
_cell_measurement_theta_max 29.3115
_cell_measurement_theta_min 3.2865
_cell_volume 2025.6(3)
_computing_cell_refinement 'CrysAlis PRO (Agilent Technologies, 2011)'
_computing_data_collection 'CrysAlis PRO'
_computing_data_reduction 'CrysAlis PRO'
_computing_molecular_graphics 'OLEX2 (Dolomanov et al., 2009)'
_computing_publication_material OLEX2
_computing_structure_refinement 'SHELXL-97 (Sheldrick, 2008)'
_computing_structure_solution 'SHELXS-97 (Sheldrick, 2008)'
_diffrn_ambient_temperature 293(2)
_diffrn_detector_area_resol_mean 10.3592
_diffrn_measured_fraction_theta_full 0.998
_diffrn_measured_fraction_theta_max 0.998
_diffrn_measurement_device_type 'Xcalibur, Atlas, Gemini ultra'
_diffrn_measurement_method '\w scans'
_diffrn_radiation_monochromator graphite
_diffrn_radiation_source 'fine-focus sealed tube'
_diffrn_radiation_type MoK\a
_diffrn_radiation_wavelength 0.71073
_diffrn_reflns_av_R_equivalents 0.0412
_diffrn_reflns_av_sigmaI/netI 0.0260
_diffrn_reflns_limit_h_max 5
_diffrn_reflns_limit_h_min -7
_diffrn_reflns_limit_k_max 11
_diffrn_reflns_limit_k_min -13
_diffrn_reflns_limit_l_max 22
_diffrn_reflns_limit_l_min -35
_diffrn_reflns_number 13209
_diffrn_reflns_theta_full 25.35
_diffrn_reflns_theta_max 25.35
_diffrn_reflns_theta_min 3.29
_exptl_absorpt_coefficient_mu 0.074
_exptl_absorpt_correction_T_max 0.9883
_exptl_absorpt_correction_T_min 0.9711
_exptl_absorpt_correction_type multi-scan
_exptl_absorpt_process_details
;
CrysAlis PRO (Agilent Technologies, 2011) 
;
_exptl_crystal_colour colorless
_exptl_crystal_density_diffrn 1.261
_exptl_crystal_density_method 'not measured'
_exptl_crystal_description needle
_exptl_crystal_F_000 808
_exptl_crystal_preparation Luminescent
_exptl_crystal_size_max 0.40
_exptl_crystal_size_mid 0.18
_exptl_crystal_size_min 0.16
_refine_diff_density_max 0.105
_refine_diff_density_min -0.149
_refine_diff_density_rms 0.032
_refine_ls_abs_structure_details 'Flack H D (1983), Acta Cryst. A39, 876-881'
_refine_ls_abs_structure_Flack -1(4)
_refine_ls_extinction_method none
_refine_ls_goodness_of_fit_ref 1.074
_refine_ls_hydrogen_treatment mixed
_refine_ls_matrix_type full
_refine_ls_number_parameters 271
_refine_ls_number_reflns 2166
_refine_ls_number_restraints 0
_refine_ls_restrained_S_all 1.074
_refine_ls_R_factor_all 0.0528
_refine_ls_R_factor_gt 0.0392
_refine_ls_shift/su_max 0.000
_refine_ls_shift/su_mean 0.000
_refine_ls_structure_factor_coef Fsqd
_refine_ls_weighting_details 'calc w=1/[\s^2^(Fo^2^)+(0.0459P)^2^+0.2636P] where P=(Fo^2^+2Fc^2^)/3'
_refine_ls_weighting_scheme calc
_refine_ls_wR_factor_gt 0.0894
_refine_ls_wR_factor_ref 0.0976
_reflns_number_gt 1790
_reflns_number_total 2166
_reflns_threshold_expression >2sigma(I)
_cod_data_source_file c4sc03365e2.cif
_cod_data_source_block TPP
_cod_depositor_comments 'Adding full bibliography for 1518409--1518412.cif.'
_cod_database_code 1518409

loop_
_symmetry_equiv_pos_as_xyz
'x, y, z'
'-x+1/2, -y, z+1/2'
'x+1/2, -y+1/2, -z'
'-x, y+1/2, -z+1/2'

loop_
_atom_site_label
_atom_site_type_symbol
_atom_site_fract_x
_atom_site_fract_y
_atom_site_fract_z
_atom_site_U_iso_or_equiv
_atom_site_adp_type
_atom_site_occupancy
_atom_site_symmetry_multiplicity
_atom_site_calc_flag
_atom_site_refinement_flags
N1 N 0.8875(3) 0.89046(16) 0.09332(7) 0.0388(5) Uani 1 1 d .
N2 N 1.1583(3) 0.80046(16) 0.16110(6) 0.0393(5) Uani 1 1 d .
C1 C 0.8693(4) 0.77899(19) 0.10535(8) 0.0366(5) Uani 1 1 d .
C2 C 1.0079(4) 0.73393(19) 0.13976(8) 0.0370(5) Uani 1 1 d .
C3 C 1.1777(4) 0.9119(2) 0.14879(8) 0.0377(5) Uani 1 1 d .
C4 C 1.0416(4) 0.95662(19) 0.11380(8) 0.0374(5) Uani 1 1 d .
C5 C 0.7009(4) 0.7119(2) 0.07872(8) 0.0379(5) Uani 1 1 d .
C6 C 0.5039(4) 0.7659(2) 0.06502(8) 0.0431(6) Uani 1 1 d .
H6 H 0.4760 0.8414 0.0743 0.052 Uiso 1 1 calc R
C7 C 0.3489(4) 0.7098(2) 0.03794(9) 0.0501(6) Uani 1 1 d .
H7 H 0.2167 0.7468 0.0297 0.060 Uiso 1 1 calc R
C8 C 0.3911(5) 0.5986(3) 0.02313(9) 0.0548(7) Uani 1 1 d .
H8 H 0.2883 0.5607 0.0045 0.066 Uiso 1 1 calc R
C9 C 0.5860(5) 0.5439(2) 0.03601(9) 0.0542(7) Uani 1 1 d .
H9 H 0.6148 0.4692 0.0259 0.065 Uiso 1 1 calc R
C10 C 0.7395(4) 0.5997(2) 0.06395(9) 0.0469(6) Uani 1 1 d .
H10 H 0.8694 0.5615 0.0729 0.056 Uiso 1 1 calc R
C11 C 0.9951(4) 0.6121(2) 0.15640(8) 0.0394(6) Uani 1 1 d .
C12 C 0.8057(5) 0.5724(2) 0.17866(9) 0.0517(7) Uani 1 1 d .
H12 H 0.6839 0.6214 0.1827 0.062 Uiso 1 1 calc R
C13 C 0.7967(6) 0.4602(2) 0.19487(10) 0.0613(8) Uani 1 1 d .
H13 H 0.6706 0.4345 0.2105 0.074 Uiso 1 1 calc R
C14 C 0.9730(6) 0.3871(2) 0.18793(11) 0.0613(8) Uani 1 1 d .
H14 H 0.9656 0.3114 0.1985 0.074 Uiso 1 1 calc R
C15 C 1.1612(5) 0.4249(2) 0.16547(10) 0.0585(8) Uani 1 1 d .
H15 H 1.2800 0.3745 0.1605 0.070 Uiso 1 1 calc R
C16 C 1.1741(5) 0.5378(2) 0.15019(9) 0.0482(6) Uani 1 1 d .
H16 H 1.3031 0.5638 0.1357 0.058 Uiso 1 1 calc R
C17 C 1.3456(4) 0.9799(2) 0.17508(8) 0.0397(6) Uani 1 1 d .
C18 C 1.5422(4) 0.9267(2) 0.18928(9) 0.0506(7) Uani 1 1 d .
H18 H 1.5697 0.8503 0.1812 0.061 Uiso 1 1 calc R
C19 C 1.6971(5) 0.9860(3) 0.21528(10) 0.0624(8) Uani 1 1 d .
H19 H 1.8292 0.9499 0.2240 0.075 Uiso 1 1 calc R
C20 C 1.6570(5) 1.0984(3) 0.22830(10) 0.0686(9) Uani 1 1 d .
H20 H 1.7609 1.1376 0.2462 0.082 Uiso 1 1 calc R
C21 C 1.4636(6) 1.1524(3) 0.21485(10) 0.0645(9) Uani 1 1 d .
H21 H 1.4365 1.2284 0.2235 0.077 Uiso 1 1 calc R
C22 C 1.3082(5) 1.0936(2) 0.18825(9) 0.0513(7) Uani 1 1 d .
H22 H 1.1776 1.1307 0.1792 0.062 Uiso 1 1 calc R
C23 C 1.0590(4) 1.0765(2) 0.09519(8) 0.0423(6) Uani 1 1 d .
C24 C 1.2518(5) 1.1137(2) 0.07379(10) 0.0580(7) Uani 1 1 d .
H24 H 1.3760 1.0655 0.0723 0.070 Uiso 1 1 calc R
C25 C 1.2603(7) 1.2237(3) 0.05443(10) 0.0697(9) Uani 1 1 d .
H25 H 1.3890 1.2483 0.0395 0.084 Uiso 1 1 calc R
C26 C 1.0792(7) 1.2953(3) 0.05747(12) 0.0761(10) Uani 1 1 d .
H26 H 1.0859 1.3689 0.0449 0.091 Uiso 1 1 calc R
C27 C 0.8887(6) 1.2596(3) 0.07888(13) 0.0768(10) Uani 1 1 d .
H27 H 0.7667 1.3092 0.0811 0.092 Uiso 1 1 calc R
C28 C 0.8767(5) 1.1496(2) 0.09725(11) 0.0600(8) Uani 1 1 d .
H28 H 0.7450 1.1249 0.1111 0.072 Uiso 1 1 calc R

loop_
_atom_site_aniso_label
_atom_site_aniso_U_11
_atom_site_aniso_U_22
_atom_site_aniso_U_33
_atom_site_aniso_U_23
_atom_site_aniso_U_13
_atom_site_aniso_U_12
N1 0.0456(12) 0.0339(10) 0.0370(11) 0.0022(9) 0.0000(9) 0.0016(9)
N2 0.0451(11) 0.0359(10) 0.0370(11) 0.0026(9) -0.0016(9) 0.0022(9)
C1 0.0398(13) 0.0347(13) 0.0354(13) -0.0020(10) 0.0036(10) 0.0029(10)
C2 0.0420(13) 0.0360(13) 0.0331(12) -0.0006(10) 0.0021(10) 0.0022(10)
C3 0.0417(13) 0.0365(13) 0.0348(13) -0.0017(10) 0.0015(10) 0.0021(10)
C4 0.0411(13) 0.0347(13) 0.0363(13) 0.0009(10) 0.0013(11) -0.0001(10)
C5 0.0425(13) 0.0386(13) 0.0326(13) 0.0043(10) 0.0028(10) -0.0014(11)
C6 0.0430(14) 0.0457(14) 0.0406(14) 0.0029(11) 0.0039(11) 0.0043(11)
C7 0.0416(14) 0.0638(17) 0.0449(15) 0.0109(14) -0.0017(12) -0.0027(13)
C8 0.0608(18) 0.0609(18) 0.0426(16) 0.0068(13) -0.0095(13) -0.0188(15)
C9 0.0756(19) 0.0383(14) 0.0488(17) 0.0001(12) -0.0096(15) -0.0057(13)
C10 0.0533(15) 0.0426(14) 0.0446(15) 0.0005(12) -0.0077(12) 0.0029(12)
C11 0.0491(14) 0.0365(13) 0.0326(13) 0.0010(10) -0.0061(11) -0.0004(11)
C12 0.0566(17) 0.0465(15) 0.0519(17) 0.0037(13) 0.0063(13) -0.0002(13)
C13 0.071(2) 0.0530(17) 0.0603(19) 0.0108(15) 0.0060(16) -0.0121(15)
C14 0.087(2) 0.0355(15) 0.0611(19) 0.0085(13) -0.0055(17) -0.0049(15)
C15 0.069(2) 0.0436(15) 0.0624(19) 0.0039(13) -0.0085(16) 0.0138(14)
C16 0.0486(15) 0.0487(15) 0.0473(15) 0.0032(12) -0.0032(12) 0.0043(12)
C17 0.0417(13) 0.0414(13) 0.0359(13) 0.0034(11) 0.0008(11) -0.0050(11)
C18 0.0457(15) 0.0633(17) 0.0428(15) 0.0034(13) 0.0014(12) 0.0008(13)
C19 0.0446(16) 0.094(2) 0.0483(17) 0.0152(16) -0.0076(13) -0.0087(17)
C20 0.070(2) 0.090(2) 0.0462(17) 0.0114(17) -0.0152(16) -0.0374(19)
C21 0.088(2) 0.0528(17) 0.0531(19) 0.0016(14) -0.0158(17) -0.0210(17)
C22 0.0606(17) 0.0453(15) 0.0482(16) 0.0010(12) -0.0108(13) -0.0023(13)
C23 0.0521(15) 0.0397(13) 0.0351(14) -0.0001(11) -0.0088(11) -0.0043(11)
C24 0.0708(19) 0.0489(16) 0.0543(17) 0.0011(13) 0.0053(15) -0.0060(15)
C25 0.096(2) 0.0568(19) 0.0558(19) 0.0066(16) 0.0020(18) -0.0282(19)
C26 0.114(3) 0.0437(17) 0.071(2) 0.0169(16) -0.026(2) -0.013(2)
C27 0.085(2) 0.0487(18) 0.097(3) 0.0150(17) -0.023(2) 0.0065(17)
C28 0.0616(18) 0.0458(15) 0.073(2) 0.0092(14) -0.0157(16) 0.0013(13)

loop_
_atom_type_symbol
_atom_type_description
_atom_type_scat_dispersion_real
_atom_type_scat_dispersion_imag
_atom_type_scat_source
C C 0.0033 0.0016 'International Tables Vol C Tables 4.2.6.8 and 6.1.1.4'
H H 0.0000 0.0000 'International Tables Vol C Tables 4.2.6.8 and 6.1.1.4'
N N 0.0061 0.0033 'International Tables Vol C Tables 4.2.6.8 and 6.1.1.4'

loop_
_geom_angle_atom_site_label_1
_geom_angle_atom_site_label_2
_geom_angle_atom_site_label_3
_geom_angle
C4 N1 C1 119.2(2)
C2 N2 C3 119.0(2)
N1 C1 C2 119.8(2)
N1 C1 C5 114.7(2)
C2 C1 C5 125.4(2)
N2 C2 C1 121.1(2)
N2 C2 C11 115.2(2)
C1 C2 C11 123.7(2)
N2 C3 C4 119.9(2)
N2 C3 C17 115.3(2)
C4 C3 C17 124.8(2)
N1 C4 C3 120.9(2)
N1 C4 C23 114.6(2)
C3 C4 C23 124.5(2)
C10 C5 C6 118.1(2)
C10 C5 C1 122.6(2)
C6 C5 C1 119.2(2)
C7 C6 C5 121.4(2)
C7 C6 H6 119.3
C5 C6 H6 119.3
C6 C7 C8 119.7(3)
C6 C7 H7 120.1
C8 C7 H7 120.1
C9 C8 C7 119.8(3)
C9 C8 H8 120.1
C7 C8 H8 120.1
C8 C9 C10 120.4(3)
C8 C9 H9 119.8
C10 C9 H9 119.8
C9 C10 C5 120.6(2)
C9 C10 H10 119.7
C5 C10 H10 119.7
C12 C11 C16 119.2(2)
C12 C11 C2 120.6(2)
C16 C11 C2 120.3(2)
C13 C12 C11 120.3(3)
C13 C12 H12 119.8
C11 C12 H12 119.8
C14 C13 C12 120.0(3)
C14 C13 H13 120.0
C12 C13 H13 120.0
C13 C14 C15 120.3(2)
C13 C14 H14 119.8
C15 C14 H14 119.8
C14 C15 C16 120.0(3)
C14 C15 H15 120.0
C16 C15 H15 120.0
C15 C16 C11 120.1(3)
C15 C16 H16 120.0
C11 C16 H16 120.0
C22 C17 C18 118.2(2)
C22 C17 C3 122.4(2)
C18 C17 C3 119.3(2)
C19 C18 C17 120.7(3)
C19 C18 H18 119.6
C17 C18 H18 119.6
C20 C19 C18 120.4(3)
C20 C19 H19 119.8
C18 C19 H19 119.8
C21 C20 C19 119.9(3)
C21 C20 H20 120.1
C19 C20 H20 120.1
C20 C21 C22 120.0(3)
C20 C21 H21 120.0
C22 C21 H21 120.0
C17 C22 C21 120.8(3)
C17 C22 H22 119.6
C21 C22 H22 119.6
C24 C23 C28 119.1(2)
C24 C23 C4 120.9(2)
C28 C23 C4 119.9(2)
C23 C24 C25 120.0(3)
C23 C24 H24 120.0
C25 C24 H24 120.0
C26 C25 C24 119.9(3)
C26 C25 H25 120.0
C24 C25 H25 120.0
C27 C26 C25 120.5(3)
C27 C26 H26 119.8
C25 C26 H26 119.8
C26 C27 C28 120.0(3)
C26 C27 H27 120.0
C28 C27 H27 120.0
C23 C28 C27 120.4(3)
C23 C28 H28 119.8
C27 C28 H28 119.8

loop_
_geom_bond_atom_site_label_1
_geom_bond_atom_site_label_2
_geom_bond_distance
N1 C4 1.340(3)
N1 C1 1.342(3)
N2 C2 1.338(3)
N2 C3 1.345(3)
C1 C2 1.404(3)
C1 C5 1.491(3)
C2 C11 1.494(3)
C3 C4 1.407(3)
C3 C17 1.489(3)
C4 C23 1.494(3)
C5 C10 1.389(3)
C5 C6 1.392(3)
C6 C7 1.382(4)
C6 H6 0.9300
C7 C8 1.382(4)
C7 H7 0.9300
C8 C9 1.378(4)
C8 H8 0.9300
C9 C10 1.389(4)
C9 H9 0.9300
C10 H10 0.9300
C11 C12 1.384(4)
C11 C16 1.385(4)
C12 C13 1.384(4)
C12 H12 0.9300
C13 C14 1.367(4)
C13 H13 0.9300
C14 C15 1.374(4)
C14 H14 0.9300
C15 C16 1.384(4)
C15 H15 0.9300
C16 H16 0.9300
C17 C22 1.389(3)
C17 C18 1.390(3)
C18 C19 1.382(4)
C18 H18 0.9300
C19 C20 1.377(4)
C19 H19 0.9300
C20 C21 1.372(4)
C20 H20 0.9300
C21 C22 1.391(4)
C21 H21 0.9300
C22 H22 0.9300
C23 C24 1.381(4)
C23 C28 1.381(4)
C24 C25 1.394(4)
C24 H24 0.9300
C25 C26 1.366(5)
C25 H25 0.9300
C26 C27 1.364(5)
C26 H26 0.9300
C27 C28 1.384(4)
C27 H27 0.9300
C28 H28 0.9300
